data_2311264
loop_
_publ_author_name
'Parsons, Simon'
'Flack, Howard D.'
'Wagner, Trixie'

_publ_section_title
;
 Use of intensity quotients and differences in absolute structure
 refinement.
;
_journal_issue 'Pt 3'
_journal_name_full 'Acta crystallographica Section B, Structural science, crystal engineering and materials'
_journal_page_first 249
_journal_page_last 259
_journal_paper_doi 10.1107/S2052519213010014
_journal_volume 69
_journal_year 2013
_chemical_formula_sum 'C16 H18 N2'
_chemical_formula_weight 238.32
_space_group_crystal_system monoclinic
_space_group_IT_number 4
_space_group_name_Hall 'P 2yb'
_space_group_name_H-M_alt 'P 1 21 1'
_atom_sites_solution_hydrogens mixed
_audit_creation_method SHELXL-2012
_cell_angle_alpha 90
_cell_angle_beta 94.386(11)
_cell_angle_gamma 90
_cell_formula_units_Z 4
_cell_length_a 8.529(2)
_cell_length_b 12.793(3)
_cell_length_c 12.018(3)
_cell_measurement_temperature 100(2)
_cell_volume 1307.5(5)
_computing_structure_refinement 'SHELXL-2012 (Sheldrick, 2012)'
_diffrn_ambient_temperature 100(2)
_diffrn_measured_fraction_theta_full 0.985
_diffrn_measured_fraction_theta_max 0.985
_diffrn_radiation_type CuK\a
_diffrn_radiation_wavelength 1.54178
_diffrn_reflns_av_R_equivalents 0.0358
_diffrn_reflns_av_unetI/netI 0.0207
_diffrn_reflns_Laue_measured_fraction_full 0.985
_diffrn_reflns_Laue_measured_fraction_max 0.985
_diffrn_reflns_limit_h_max 10
_diffrn_reflns_limit_h_min -10
_diffrn_reflns_limit_k_max 15
_diffrn_reflns_limit_k_min -15
_diffrn_reflns_limit_l_max 12
_diffrn_reflns_limit_l_min -13
_diffrn_reflns_number 38647
_diffrn_reflns_point_group_measured_fraction_full 0.983
_diffrn_reflns_point_group_measured_fraction_max 0.981
_diffrn_reflns_theta_full 67.679
_diffrn_reflns_theta_max 68.351
_diffrn_reflns_theta_min 3.689
_exptl_absorpt_coefficient_mu 0.550
_exptl_crystal_density_diffrn 1.211
_exptl_crystal_F_000 512
_exptl_crystal_size_max 0.510
_exptl_crystal_size_mid 0.400
_exptl_crystal_size_min 0.050
_refine_diff_density_max 0.121
_refine_diff_density_min -0.210
_refine_diff_density_rms 0.047
_refine_ls_abs_structure_details
;
 Flack x determined using 2196 quotients [(I+)-(I-)]/[(I+)+(I-)]
 (Parsons and Flack (2004), Acta Cryst. A60, s61).
;
_refine_ls_abs_structure_Flack 0.06(6)
_refine_ls_extinction_method none
_refine_ls_goodness_of_fit_ref 1.056
_refine_ls_hydrogen_treatment mixed
_refine_ls_matrix_type full
_refine_ls_number_parameters 337
_refine_ls_number_reflns 4713
_refine_ls_number_restraints 1
_refine_ls_restrained_S_all 1.056
_refine_ls_R_factor_all 0.0288
_refine_ls_R_factor_gt 0.0285
_refine_ls_shift/su_max 0.000
_refine_ls_shift/su_mean 0.000
_refine_ls_structure_factor_coef Fsqd
_refine_ls_weighting_details
;
 w=1/[\s^2^(Fo^2^)+(0.0420P)^2^+0.2249P]
 where P=(Fo^2^+2Fc^2^)/3
;
_refine_ls_weighting_scheme calc
_refine_ls_wR_factor_gt 0.0712
_refine_ls_wR_factor_ref 0.0716
_reflns_Friedel_coverage 0.901
_reflns_Friedel_fraction_full 0.980
_reflns_Friedel_fraction_max 0.978
_reflns_number_gt 4663
_reflns_number_total 4713
_reflns_threshold_expression 'I > 2\s(I)'
_cod_data_source_file TWA16B_B.cif
_cod_data_source_block TWA16B_B
_cod_original_sg_symbol_H-M 'P 21'
_cod_database_code 2311264
_shelx_space_group_comment
;
The symmetry employed for this shelxl refinement is uniquely defined
by the following loop, which should always be used as a source of
symmetry information in preference to the above space-group names.
They are only intended as comments.
;
_shelx_estimated_absorpt_t_min 0.767
_shelx_estimated_absorpt_t_max 0.973
_shelxl_version_number 2012-9

loop_
_space_group_symop_operation_xyz
'x, y, z'
'-x, y+1/2, -z'

loop_
_atom_site_label
_atom_site_type_symbol
_atom_site_fract_x
_atom_site_fract_y
_atom_site_fract_z
_atom_site_U_iso_or_equiv
_atom_site_adp_type
_atom_site_occupancy
_atom_site_site_symmetry_order
_atom_site_calc_flag
_atom_site_refinement_flags_posn
_atom_site_refinement_flags_adp
C1 C -0.2099(2) 1.02671(15) 0.93914(16) 0.0232(4) Uani 1 1 d . .
H1A H -0.2131 1.0571 0.8642 0.035 Uiso 1 1 calc R U
H1B H -0.2240 1.0821 0.9938 0.035 Uiso 1 1 calc R U
H1C H -0.2943 0.9751 0.9422 0.035 Uiso 1 1 calc R U
N2 N -0.05728(16) 0.97555(11) 0.96492(12) 0.0185(3) Uani 1 1 d . .
C3 C -0.02201(19) 0.89541(13) 0.88165(14) 0.0171(3) Uani 1 1 d . .
H3 H -0.0009 0.9319 0.8107 0.020 Uiso 1 1 calc R U
C4 C -0.16106(19) 0.81958(13) 0.85659(14) 0.0186(3) Uani 1 1 d . .
H4A H -0.1958 0.7912 0.9273 0.022 Uiso 1 1 calc R U
H4B H -0.2506 0.8573 0.8177 0.022 Uiso 1 1 calc R U
C5 C -0.11005(19) 0.73187(13) 0.78467(14) 0.0183(3) Uani 1 1 d . .
C6 C -0.1854(2) 0.66246(14) 0.71238(14) 0.0196(4) Uani 1 1 d . .
H6 H -0.2958 0.6607 0.6941 0.024 Uiso 1 1 calc R U
N7 N -0.07777(16) 0.59497(12) 0.66949(12) 0.0206(3) Uani 1 1 d . .
C8 C 0.0707(2) 0.62285(14) 0.71241(14) 0.0192(4) Uani 1 1 d . .
C9 C 0.2215(2) 0.58280(14) 0.69905(15) 0.0220(4) Uani 1 1 d . .
H9 H 0.2372 0.5249 0.6516 0.026 Uiso 1 1 calc R U
C10 C 0.3461(2) 0.63185(15) 0.75848(15) 0.0229(4) Uani 1 1 d . .
H10 H 0.4495 0.6069 0.7501 0.027 Uiso 1 1 calc R U
C11 C 0.3272(2) 0.71688(14) 0.83075(15) 0.0208(4) Uani 1 1 d . .
H11 H 0.4168 0.7480 0.8693 0.025 Uiso 1 1 calc R U
C12 C 0.1782(2) 0.75537(13) 0.84586(14) 0.0182(3) Uani 1 1 d . .
C13 C 0.13078(19) 0.83870(13) 0.92648(14) 0.0183(3) Uani 1 1 d . .
H13 H 0.1074 0.8024 0.9970 0.022 Uiso 1 1 calc R U
C14 C 0.25858(19) 0.91699(14) 0.95639(14) 0.0197(3) Uani 1 1 d . .
H14 H 0.3648 0.8940 0.9615 0.024 Uiso 1 1 calc R U
C15 C 0.2293(2) 1.01655(14) 0.97585(14) 0.0189(3) Uani 1 1 d . .
C16 C 0.0641(2) 1.05762(13) 0.97119(15) 0.0194(4) Uani 1 1 d . .
H16A H 0.0519 1.1007 1.0384 0.023 Uiso 1 1 calc R U
H16B H 0.0467 1.1037 0.9052 0.023 Uiso 1 1 calc R U
C17 C 0.05269(19) 0.70706(13) 0.78420(14) 0.0172(3) Uani 1 1 d . .
C18 C 0.3556(2) 1.09655(14) 1.00100(16) 0.0229(4) Uani 1 1 d . .
H18A H 0.4589 1.0637 0.9976 0.034 Uiso 1 1 calc R U
H18B H 0.3465 1.1251 1.0759 0.034 Uiso 1 1 calc R U
H18C H 0.3439 1.1531 0.9460 0.034 Uiso 1 1 calc R U
C21 C -0.0378(2) -0.07712(15) 0.53785(15) 0.0234(4) Uani 1 1 d . .
H21A H -0.0479 -0.1088 0.6112 0.035 Uiso 1 1 calc R U
H21B H -0.0509 -0.1311 0.4800 0.035 Uiso 1 1 calc R U
H21C H -0.1188 -0.0234 0.5240 0.035 Uiso 1 1 calc R U
N22 N 0.11867(17) -0.02925(12) 0.53535(12) 0.0199(3) Uani 1 1 d . .
C23 C 0.1518(2) 0.05225(13) 0.62142(14) 0.0188(3) Uani 1 1 d . .
H23 H 0.1652 0.0173 0.6960 0.023 Uiso 1 1 calc R U
C24 C 0.0156(2) 0.13201(14) 0.62349(15) 0.0205(4) Uani 1 1 d . .
H24A H -0.0112 0.1594 0.5474 0.025 Uiso 1 1 calc R U
H24B H -0.0788 0.0973 0.6493 0.025 Uiso 1 1 calc R U
C25 C 0.06467(19) 0.22035(14) 0.70072(14) 0.0194(3) Uani 1 1 d . .
C26 C -0.0132(2) 0.29112(14) 0.76210(15) 0.0213(4) Uani 1 1 d . .
H26 H -0.1243 0.2965 0.7624 0.026 Uiso 1 1 calc R U
N27 N 0.09398(17) 0.35362(12) 0.82360(13) 0.0212(3) Uani 1 1 d . .
C28 C 0.2435(2) 0.32201(13) 0.80353(15) 0.0198(4) Uani 1 1 d . .
C29 C 0.3940(2) 0.35546(14) 0.84381(15) 0.0234(4) Uani 1 1 d . .
H29 H 0.4086 0.4123 0.8945 0.028 Uiso 1 1 calc R U
C30 C 0.5201(2) 0.30154(16) 0.80605(16) 0.0258(4) Uani 1 1 d . .
H30 H 0.6232 0.3219 0.8329 0.031 Uiso 1 1 calc R U
C31 C 0.5032(2) 0.21769(15) 0.72957(15) 0.0233(4) Uani 1 1 d . .
H31 H 0.5938 0.1825 0.7072 0.028 Uiso 1 1 calc R U
C32 C 0.3545(2) 0.18658(13) 0.68706(14) 0.0194(4) Uani 1 1 d . .
C33 C 0.30987(19) 0.10523(14) 0.59842(14) 0.0194(3) Uani 1 1 d . .
H33 H 0.2921 0.1432 0.5258 0.023 Uiso 1 1 calc R U
C34 C 0.4348(2) 0.02481(15) 0.58371(16) 0.0244(4) Uani 1 1 d . .
H34 H 0.5417 0.0464 0.5897 0.029 Uiso 1 1 calc R U
C35 C 0.4027(2) -0.07506(15) 0.56279(15) 0.0247(4) Uani 1 1 d . .
C36 C 0.2360(2) -0.11332(14) 0.54793(15) 0.0232(4) Uani 1 1 d . .
H36A H 0.2245 -0.1587 0.4811 0.028 Uiso 1 1 calc R U
H36B H 0.2141 -0.1565 0.6133 0.028 Uiso 1 1 calc R U
C37 C 0.2274(2) 0.23966(13) 0.72712(14) 0.0185(3) Uani 1 1 d . .
C38 C 0.5260(2) -0.15784(18) 0.55365(19) 0.0359(5) Uani 1 1 d . .
H38A H 0.6293 -0.1294 0.5788 0.054 Uiso 1 1 calc R U
H38B H 0.5267 -0.1804 0.4758 0.054 Uiso 1 1 calc R U
H38C H 0.5024 -0.2177 0.6004 0.054 Uiso 1 1 calc R U
H7 H -0.101(3) 0.5490(19) 0.611(2) 0.030(6) Uiso 1 1 d . .
H27 H 0.070(3) 0.3980(19) 0.875(2) 0.026(6) Uiso 1 1 d . .

loop_
_atom_site_aniso_label
_atom_site_aniso_U_11
_atom_site_aniso_U_22
_atom_site_aniso_U_33
_atom_site_aniso_U_23
_atom_site_aniso_U_13
_atom_site_aniso_U_12
C1 0.0191(8) 0.0213(9) 0.0294(10) -0.0020(7) 0.0031(7) 0.0032(7)
N2 0.0173(7) 0.0177(7) 0.0208(7) -0.0012(6) 0.0030(5) 0.0008(6)
C3 0.0166(8) 0.0181(8) 0.0164(8) 0.0008(6) 0.0010(6) 0.0007(6)
C4 0.0161(7) 0.0198(8) 0.0201(9) -0.0001(7) 0.0023(6) -0.0006(6)
C5 0.0174(7) 0.0205(9) 0.0172(8) 0.0019(7) 0.0016(6) -0.0007(7)
C6 0.0166(8) 0.0228(9) 0.0195(9) 0.0004(7) 0.0014(6) -0.0007(7)
N7 0.0197(7) 0.0219(7) 0.0198(8) -0.0039(6) 0.0000(5) -0.0014(6)
C8 0.0207(8) 0.0194(9) 0.0174(9) 0.0006(6) 0.0008(6) -0.0003(6)
C9 0.0234(9) 0.0214(9) 0.0213(9) -0.0022(7) 0.0032(7) 0.0026(7)
C10 0.0190(8) 0.0237(9) 0.0261(9) -0.0004(7) 0.0027(7) 0.0037(7)
C11 0.0191(8) 0.0207(8) 0.0222(9) 0.0016(7) -0.0010(6) 0.0006(7)
C12 0.0202(8) 0.0169(8) 0.0172(8) 0.0028(7) 0.0005(6) -0.0005(6)
C13 0.0183(8) 0.0184(8) 0.0178(8) 0.0012(6) -0.0005(6) 0.0003(7)
C14 0.0175(8) 0.0218(9) 0.0193(9) 0.0001(7) -0.0021(6) 0.0011(7)
C15 0.0185(8) 0.0222(8) 0.0159(8) 0.0013(7) 0.0006(6) -0.0008(7)
C16 0.0197(8) 0.0168(8) 0.0218(9) -0.0004(7) 0.0022(6) 0.0001(6)
C17 0.0191(8) 0.0168(8) 0.0156(8) 0.0031(6) 0.0014(6) 0.0004(6)
C18 0.0204(8) 0.0213(8) 0.0265(9) -0.0015(7) -0.0003(7) -0.0003(7)
C21 0.0253(9) 0.0231(9) 0.0215(9) 0.0001(7) -0.0009(7) -0.0060(7)
N22 0.0225(7) 0.0177(7) 0.0192(8) -0.0001(6) -0.0001(5) -0.0006(6)
C23 0.0195(8) 0.0197(8) 0.0174(9) 0.0016(6) 0.0016(6) -0.0017(7)
C24 0.0183(8) 0.0226(9) 0.0206(9) -0.0002(7) 0.0012(6) -0.0014(7)
C25 0.0194(8) 0.0213(8) 0.0175(9) 0.0036(7) 0.0012(6) -0.0005(7)
C26 0.0191(8) 0.0245(9) 0.0206(9) 0.0012(7) 0.0022(6) 0.0006(7)
N27 0.0208(7) 0.0215(8) 0.0216(8) -0.0033(6) 0.0040(6) 0.0023(6)
C28 0.0224(8) 0.0184(8) 0.0188(8) 0.0008(6) 0.0031(6) 0.0012(7)
C29 0.0258(9) 0.0220(9) 0.0225(9) -0.0043(7) 0.0024(7) -0.0020(7)
C30 0.0198(8) 0.0291(10) 0.0284(10) -0.0046(8) 0.0017(7) -0.0053(7)
C31 0.0182(8) 0.0263(9) 0.0257(10) -0.0036(7) 0.0041(7) 0.0004(7)
C32 0.0210(8) 0.0189(9) 0.0185(9) 0.0022(7) 0.0035(6) 0.0003(6)
C33 0.0206(8) 0.0194(8) 0.0185(8) -0.0008(7) 0.0035(6) -0.0007(7)
C34 0.0200(8) 0.0280(10) 0.0258(10) -0.0039(7) 0.0057(7) 0.0006(7)
C35 0.0262(9) 0.0251(9) 0.0230(9) -0.0014(8) 0.0018(7) 0.0030(8)
C36 0.0292(10) 0.0192(9) 0.0208(9) 0.0004(7) -0.0007(7) 0.0017(7)
C37 0.0201(8) 0.0186(8) 0.0171(9) 0.0020(6) 0.0022(6) -0.0007(6)
C38 0.0318(10) 0.0315(11) 0.0444(13) -0.0072(9) 0.0024(9) 0.0075(9)

loop_
_atom_type_symbol
_atom_type_description
_atom_type_scat_dispersion_real
_atom_type_scat_dispersion_imag
_atom_type_scat_source
C C 0.0181 0.0091 'International Tables Vol C Tables 4.2.6.8 and 6.1.1.4'
H H 0.0000 0.0000 'International Tables Vol C Tables 4.2.6.8 and 6.1.1.4'
N N 0.0311 0.0180 'International Tables Vol C Tables 4.2.6.8 and 6.1.1.4'

loop_
_geom_angle_atom_site_label_1
_geom_angle_atom_site_label_2
_geom_angle_atom_site_label_3
_geom_angle
C1 N2 C16 107.54(14)
C1 N2 C3 112.88(13)
C16 N2 C3 110.50(13)
N2 C3 C4 111.99(13)
N2 C3 C13 107.33(13)
C4 C3 C13 112.71(13)
C5 C4 C3 109.27(13)
C6 C5 C17 105.29(15)
C6 C5 C4 135.08(15)
C17 C5 C4 119.62(15)
C5 C6 N7 110.32(15)
C8 N7 C6 108.39(15)
N7 C8 C17 106.83(15)
N7 C8 C9 133.33(17)
C17 C8 C9 119.82(16)
C10 C9 C8 116.68(16)
C9 C10 C11 123.26(16)
C12 C11 C10 120.25(16)
C11 C12 C17 116.45(16)
C11 C12 C13 128.68(15)
C17 C12 C13 114.73(14)
C14 C13 C12 113.40(14)
C14 C13 C3 110.23(14)
C12 C13 C3 111.40(13)
C15 C14 C13 122.74(15)
C14 C15 C18 123.41(16)
C14 C15 C16 121.33(16)
C18 C15 C16 115.24(15)
N2 C16 C15 114.00(14)
C8 C17 C12 123.53(15)
C8 C17 C5 109.14(15)
C12 C17 C5 127.32(16)
C36 N22 C21 107.75(14)
C36 N22 C23 110.58(13)
C21 N22 C23 113.84(13)
N22 C23 C24 111.83(13)
N22 C23 C33 107.77(13)
C24 C23 C33 112.22(14)
C25 C24 C23 109.39(14)
C26 C25 C37 105.67(15)
C26 C25 C24 134.90(16)
C37 C25 C24 119.34(15)
C25 C26 N27 109.94(15)
C28 N27 C26 108.63(15)
N27 C28 C37 106.91(15)
N27 C28 C29 133.25(17)
C37 C28 C29 119.84(16)
C30 C29 C28 116.64(17)
C29 C30 C31 123.31(17)
C32 C31 C30 120.10(16)
C31 C32 C37 116.45(16)
C31 C32 C33 128.92(16)
C37 C32 C33 114.57(15)
C34 C33 C32 114.22(14)
C34 C33 C23 110.83(15)
C32 C33 C23 110.45(14)
C35 C34 C33 122.96(17)
C34 C35 C36 121.08(17)
C34 C35 C38 123.86(18)
C36 C35 C38 115.05(17)
N22 C36 C35 113.89(15)
C32 C37 C28 123.61(16)
C32 C37 C25 127.55(16)
C28 C37 C25 108.84(15)

loop_
_geom_bond_atom_site_label_1
_geom_bond_atom_site_label_2
_geom_bond_distance
C1 N2 1.468(2)
N2 C16 1.472(2)
N2 C3 1.480(2)
C3 C4 1.544(2)
C3 C13 1.552(2)
C4 C5 1.501(2)
C5 C6 1.368(2)
C5 C17 1.424(2)
C6 N7 1.388(2)
N7 C8 1.378(2)
C8 C17 1.396(2)
C8 C9 1.405(2)
C9 C10 1.385(3)
C10 C11 1.409(3)
C11 C12 1.388(2)
C12 C17 1.399(2)
C12 C13 1.516(2)
C13 C14 1.503(2)
C14 C15 1.322(3)
C15 C18 1.500(2)
C15 C16 1.501(2)
C21 N22 1.470(2)
N22 C36 1.469(2)
N22 C23 1.481(2)
C23 C24 1.548(2)
C23 C33 1.552(2)
C24 C25 1.502(2)
C25 C26 1.371(3)
C25 C37 1.421(2)
C26 N27 1.385(2)
N27 C28 1.376(2)
C28 C37 1.397(2)
C28 C29 1.404(3)
C29 C30 1.383(3)
C30 C31 1.413(3)
C31 C32 1.389(2)
C32 C37 1.396(2)
C32 C33 1.517(2)
C33 C34 1.501(2)
C34 C35 1.327(3)
C35 C36 1.502(3)
C35 C38 1.502(3)
